data_4317305
loop_
_publ_author_name
'Jai Anand Garg'
'Olivier Blacque'
'Thomas Fox'
'Koushik Venkatesan'

_publ_contact_author 'Dr. Blacque, Olivier'
_publ_contact_author_email oblacque@aci.uzh.ch
_publ_contact_author_fax '+41 44 63 54 681'
_publ_contact_author_phone '+41 44 63 54 651'
_publ_section_title
;
 Stable and Tunable Phosphorescent Neutral Cyclometalated Au(III) Diaryl
 Complexes
;
_journal_name_full 'Inorganic Chemistry'
_journal_page_first 11463
_journal_page_last 11472
_journal_paper_doi 10.1021/ic101437h
_journal_volume 49
_journal_year 2010
_chemical_formula_moiety 'C19 H14 Au N S2'
_chemical_formula_sum 'C19 H14 Au N S2'
_chemical_formula_weight 517.42
_chemical_name_systematic
;
Bis(2-thienyl)-(2-(2'-pyridyl)phenyl)-gold(III)
;
_space_group_IT_number 2
_symmetry_cell_setting triclinic
_symmetry_space_group_name_Hall '-P 1'
_symmetry_space_group_name_H-M 'P -1'
_atom_sites_solution_hydrogens geom
_atom_sites_solution_primary direct
_atom_sites_solution_secondary difmap
_audit_creation_method SHELXL-97
_cell_angle_alpha 71.165(1)
_cell_angle_beta 75.545(1)
_cell_angle_gamma 83.295(1)
_cell_formula_units_Z 4
_cell_length_a 9.6459(1)
_cell_length_b 12.2106(2)
_cell_length_c 15.2673(2)
_cell_measurement_reflns_used 23862
_cell_measurement_temperature 183(2)
_cell_measurement_theta_max 32.74
_cell_measurement_theta_min 2.58
_cell_volume 1646.77(4)
_computing_cell_refinement
;
CrysAlisPro, Oxford Diffraction Ltd.,
Version 1.171.33.41 (release 06-05-2009 CrysAlis171 .NET)
(compiled May  6 2009,17:20:42)
;
_computing_data_collection
;
CrysAlisPro, Oxford Diffraction Ltd.,
Version 1.171.33.41 (release 06-05-2009 CrysAlis171 .NET)
(compiled May  6 2009,17:20:42)
;
_computing_data_reduction
;
CrysAlisPro, Oxford Diffraction Ltd.,
Version 1.171.33.41 (release 06-05-2009 CrysAlis171 .NET)
(compiled May  6 2009,17:20:42)
;
_computing_molecular_graphics
; ORTEP-3 for Windows, Version 2.01.
  Farrugia, L. J. (1997). J. Appl. Cryst. 30, 565.
;
_computing_publication_material
; WinGX -- An integrated system of Windows programs for the solution,
 refinment and analysis of single crystal X-ray diffraction data,
 Version 1.80.00.
 Farrugia, L. J. (1999). J. Appl. Cryst. 32, 837-838.
 SHELXL97. Program for crystal structure refinement.
 Sheldrick, G.M. (2008). Acta Cryst. A64, 112-122.
 PLATON for Windows, Version 1.12.
 Spek, A. L. (2003). J. Appl. Cryst. 36, 7-13. 
;
_computing_structure_refinement
; SHELXL97. Program for crystal structure refinement.
  Sheldrick, G.M. (2008). Acta Cryst. A64, 112-122.
;
_computing_structure_solution
; SHELXS97. Program for Crystal Structure solution.
  Sheldrick, G.M. (2008). Acta Cryst. A64, 112-122.  
;
_diffrn_ambient_temperature 183(2)
_diffrn_detector_area_resol_mean 10.4498
_diffrn_measured_fraction_theta_full 1.000
_diffrn_measured_fraction_theta_max 1.000
_diffrn_measurement_device_type
; Goniometer Xcalibur, detector: Ruby
Oxford Diffraction (2007). Oxford Diffraction Ltd.,
Xcalibur CCD system
;
_diffrn_measurement_method 'omega scans'
_diffrn_radiation_monochromator graphite
_diffrn_radiation_source 'Enhance (Mo) X-ray Source'
_diffrn_radiation_type MoK\a
_diffrn_radiation_wavelength 0.71073
_diffrn_reflns_av_R_equivalents 0.0394
_diffrn_reflns_av_sigmaI/netI 0.0398
_diffrn_reflns_limit_h_max 13
_diffrn_reflns_limit_h_min -13
_diffrn_reflns_limit_k_max 17
_diffrn_reflns_limit_k_min -17
_diffrn_reflns_limit_l_max 21
_diffrn_reflns_limit_l_min -21
_diffrn_reflns_number 50352
_diffrn_reflns_theta_full 30.50
_diffrn_reflns_theta_max 30.50
_diffrn_reflns_theta_min 2.58
_diffrn_standards_number 0
_exptl_absorpt_coefficient_mu 9.184
_exptl_absorpt_correction_T_max 0.587
_exptl_absorpt_correction_T_min 0.133
_exptl_absorpt_correction_type analytical
_exptl_absorpt_process_details
;
CrysAlisPro, Oxford Diffraction Ltd.,
Version 1.171.33.41 (release 06-05-2009 CrysAlis171 .NET)
(compiled May  6 2009,17:20:42)
Analytical numeric absorption correction using a multifaceted crystal
model based on expressions derived by R.C. Clark & J.S. Reid.
(Clark, R. C. & Reid, J. S. (1995). Acta Cryst. A51, 887-897)
;
_exptl_crystal_colour colourless
_exptl_crystal_density_diffrn 2.087
_exptl_crystal_density_method 'not measured'
_exptl_crystal_description tablet
_exptl_crystal_F_000 984
_exptl_crystal_size_max 0.40
_exptl_crystal_size_mid 0.19
_exptl_crystal_size_min 0.06
_refine_diff_density_max 1.863
_refine_diff_density_min -1.303
_refine_diff_density_rms 0.122
_refine_ls_extinction_method none
_refine_ls_goodness_of_fit_ref 0.956
_refine_ls_hydrogen_treatment constr
_refine_ls_matrix_type full
_refine_ls_number_parameters 429
_refine_ls_number_reflns 10053
_refine_ls_number_restraints 12
_refine_ls_restrained_S_all 0.956
_refine_ls_R_factor_all 0.0414
_refine_ls_R_factor_gt 0.0248
_refine_ls_shift/su_max 0.001
_refine_ls_shift/su_mean 0.000
_refine_ls_structure_factor_coef Fsqd
_refine_ls_weighting_details 'w=1/[\s^2^(Fo^2^)+(0.0245P)^2^] where P=(Fo^2^+2Fc^2^)/3'
_refine_ls_weighting_scheme calc
_refine_ls_wR_factor_gt 0.0485
_refine_ls_wR_factor_ref 0.0504
_reflns_number_gt 7610
_reflns_number_total 10053
_reflns_threshold_expression >2sigma(I)
_cod_data_source_file ic101437h_si_002_5.cif
_cod_data_source_block 5
_cod_database_code 4317305

loop_
_symmetry_equiv_pos_as_xyz
'x, y, z'
'-x, -y, -z'

loop_
_atom_site_label
_atom_site_type_symbol
_atom_site_fract_x
_atom_site_fract_y
_atom_site_fract_z
_atom_site_U_iso_or_equiv
_atom_site_adp_type
_atom_site_occupancy
_atom_site_symmetry_multiplicity
_atom_site_calc_flag
_atom_site_refinement_flags
_atom_site_disorder_assembly
_atom_site_disorder_group
C1 C 0.5144(4) 0.5650(3) 0.3511(2) 0.0262(7) Uani 1 1 d . . .
C2 C 0.6372(4) 0.6171(3) 0.2924(2) 0.0338(8) Uani 1 1 d . . .
H2 H 0.7001 0.5782 0.2544 0.041 Uiso 1 1 calc R . .
C3 C 0.6697(4) 0.7276(3) 0.2887(3) 0.0400(9) Uani 1 1 d . . .
H3 H 0.7517 0.7629 0.2472 0.048 Uiso 1 1 calc R . .
C4 C 0.5785(5) 0.7833(3) 0.3474(3) 0.0467(11) Uani 1 1 d . . .
H4 H 0.6002 0.8560 0.3464 0.056 Uiso 1 1 calc R . .
C5 C 0.4544(4) 0.7320(3) 0.4081(3) 0.0402(9) Uani 1 1 d . . .
H5 H 0.3930 0.7706 0.4470 0.048 Uiso 1 1 calc R . .
C6 C 0.4218(4) 0.6224(3) 0.4107(2) 0.0312(8) Uani 1 1 d . . .
C7 C 0.2958(4) 0.5623(3) 0.4739(2) 0.0310(8) Uani 1 1 d . A .
C8 C 0.1925(4) 0.6049(3) 0.5392(3) 0.0406(10) Uani 1 1 d . . .
H8 H 0.1985 0.6793 0.5416 0.049 Uiso 1 1 calc R . .
C9 C 0.0826(5) 0.5367(4) 0.5994(3) 0.0449(10) Uani 1 1 d . . .
H9 H 0.0142 0.5649 0.6426 0.054 Uiso 1 1 calc R . .
C10 C 0.0737(4) 0.4267(3) 0.5957(3) 0.0399(9) Uani 1 1 d . . .
H10 H 0.0010 0.3794 0.6374 0.048 Uiso 1 1 calc R . .
C11 C 0.1731(4) 0.3877(3) 0.5302(2) 0.0326(8) Uani 1 1 d . A .
H11 H 0.1657 0.3140 0.5268 0.039 Uiso 1 1 calc R . .
C12 C 0.6057(4) 0.3695(3) 0.2679(3) 0.0324(8) Uani 1 1 d . . .
C13 C 0.6393(4) 0.4258(3) 0.1709(3) 0.0358(8) Uani 1 1 d . . .
H13 H 0.5857 0.4877 0.1398 0.043 Uiso 1 1 calc R . .
C14 C 0.7675(5) 0.3758(4) 0.1250(3) 0.0531(12) Uani 1 1 d . . .
H14 H 0.8070 0.4038 0.0602 0.064 Uiso 1 1 calc R . .
C15 C 0.8262(4) 0.2847(4) 0.1841(3) 0.0504(12) Uani 1 1 d . . .
H15 H 0.9091 0.2431 0.1652 0.061 Uiso 1 1 calc R . .
C16 C 0.3537(4) 0.2522(3) 0.3843(2) 0.0349(8) Uani 1 1 d D . .
C18 C 0.2908(5) 0.0552(4) 0.4299(3) 0.0553(12) Uani 1 1 d D . .
H18 H 0.2920 -0.0240 0.4610 0.066 Uiso 1 1 calc R A .
C19 C 0.2048(5) 0.1122(4) 0.3714(3) 0.0571(13) Uani 1 1 d D A .
H19 H 0.1392 0.0751 0.3564 0.069 Uiso 1 1 calc R . .
C20 C 1.5172(3) 0.2368(3) -0.0552(2) 0.0223(6) Uani 1 1 d . . .
C21 C 1.5080(4) 0.3177(3) -0.0069(2) 0.0285(7) Uani 1 1 d . . .
H21 H 1.5883 0.3585 -0.0151 0.034 Uiso 1 1 calc R . .
C22 C 1.3809(4) 0.3381(3) 0.0531(2) 0.0344(8) Uani 1 1 d . . .
H22 H 1.3769 0.3921 0.0850 0.041 Uiso 1 1 calc R . .
C23 C 1.2600(4) 0.2791(3) 0.0660(3) 0.0376(9) Uani 1 1 d . . .
H23 H 1.1744 0.2946 0.1051 0.045 Uiso 1 1 calc R . .
C24 C 1.2669(4) 0.1967(3) 0.0202(2) 0.0326(8) Uani 1 1 d . . .
H24 H 1.1864 0.1555 0.0298 0.039 Uiso 1 1 calc R . .
C25 C 1.3944(3) 0.1754(3) -0.0401(2) 0.0241(7) Uani 1 1 d . . .
C26 C 1.4090(3) 0.0870(3) -0.0884(2) 0.0227(6) Uani 1 1 d . B .
C27 C 1.3005(4) 0.0167(3) -0.0821(2) 0.0302(7) Uani 1 1 d . . .
H27 H 1.2091 0.0249 -0.0459 0.036 Uiso 1 1 calc R . .
C28 C 1.3296(4) -0.0650(3) -0.1298(3) 0.0328(8) Uani 1 1 d . . .
H28 H 1.2577 -0.1123 -0.1255 0.039 Uiso 1 1 calc R . .
C29 C 1.4643(4) -0.0764(3) -0.1836(2) 0.0321(8) Uani 1 1 d . . .
H29 H 1.4846 -0.1309 -0.2162 0.038 Uiso 1 1 calc R . .
C30 C 1.5686(4) -0.0062(3) -0.1883(2) 0.0264(7) Uani 1 1 d . B .
H30 H 1.6601 -0.0137 -0.2247 0.032 Uiso 1 1 calc R . .
C31 C 1.8218(3) 0.2993(3) -0.1389(2) 0.0263(7) Uani 1 1 d D . .
C33 C 1.9296(4) 0.4719(3) -0.1574(3) 0.0392(9) Uani 1 1 d D . .
H33 H 1.9430 0.5511 -0.1770 0.047 Uiso 1 1 calc R B .
C34 C 2.0106(4) 0.3917(3) -0.1092(3) 0.0411(9) Uani 1 1 d D B .
H34 H 2.0878 0.4095 -0.0906 0.049 Uiso 1 1 calc R . .
C35 C 1.8602(3) 0.1294(3) -0.2346(2) 0.0258(7) Uani 1 1 d . . .
C36 C 1.8877(4) 0.1606(3) -0.3336(2) 0.0321(8) Uani 1 1 d . B .
H36 H 1.8273 0.2096 -0.3695 0.039 Uiso 1 1 calc R . .
C37 C 2.0164(5) 0.1098(3) -0.3730(3) 0.0453(10) Uani 1 1 d . . .
H37 H 2.0511 0.1241 -0.4381 0.054 Uiso 1 1 calc R B .
C38 C 2.0851(4) 0.0380(3) -0.3076(3) 0.0463(10) Uani 1 1 d . B .
H38 H 2.1703 -0.0037 -0.3216 0.056 Uiso 1 1 calc R . .
N1 N 0.2814(3) 0.4534(2) 0.4703(2) 0.0317(7) Uani 1 1 d . . .
N2 N 1.5417(3) 0.0740(2) -0.14139(18) 0.0249(6) Uani 1 1 d . . .
S1 S 0.72728(12) 0.25661(9) 0.29768(8) 0.0487(3) Uani 1 1 d . . .
S2A S 0.2249(2) 0.25113(17) 0.32914(15) 0.0427(6) Uani 0.653(3) 1 d PD A -1
C17A C 0.3761(9) 0.1329(8) 0.4362(6) 0.037(2) Uani 0.653(3) 1 d PD A -1
H17A H 0.4452 0.1097 0.4722 0.044 Uiso 0.653(3) 1 calc PR A -1
S2B S 0.3974(6) 0.1245(5) 0.4529(4) 0.0427(6) Uani 0.347(3) 1 d PD A -2
C17B C 0.2450(12) 0.2288(15) 0.3440(10) 0.037(2) Uani 0.347(3) 1 d PD A -2
H17B H 0.2027 0.2877 0.3017 0.044 Uiso 0.347(3) 1 calc PR A -2
S3A S 1.96212(16) 0.25493(12) -0.08447(11) 0.0403(4) Uani 0.788(3) 1 d PD B -1
C32A C 1.8188(7) 0.4198(5) -0.1752(4) 0.0306(13) Uani 0.788(3) 1 d PD B -1
H32A H 1.7509 0.4622 -0.2079 0.037 Uiso 0.788(3) 1 calc PR B -1
S3B S 1.7919(8) 0.4426(5) -0.1908(6) 0.0403(4) Uani 0.212(3) 1 d PD B -2
C32B C 1.9398(10) 0.283(2) -0.0984(9) 0.0306(13) Uani 0.212(3) 1 d PD B -2
H32B H 1.9727 0.2103 -0.0666 0.037 Uiso 0.212(3) 1 calc PR B -2
S4 S 1.99375(11) 0.03492(10) -0.19665(8) 0.0482(3) Uani 1 1 d . B .
Au1 Au 0.443015(14) 0.404609(10) 0.367850(9) 0.02653(4) Uani 1 1 d . A .
Au2 Au 1.691797(13) 0.185673(10) -0.143442(8) 0.02139(4) Uani 1 1 d . B .

loop_
_atom_site_aniso_label
_atom_site_aniso_U_11
_atom_site_aniso_U_22
_atom_site_aniso_U_33
_atom_site_aniso_U_23
_atom_site_aniso_U_13
_atom_site_aniso_U_12
C1 0.0303(18) 0.0231(16) 0.0294(17) -0.0094(14) -0.0146(15) 0.0034(14)
C2 0.041(2) 0.0293(19) 0.0346(19) -0.0110(15) -0.0153(17) 0.0058(16)
C3 0.044(2) 0.032(2) 0.047(2) -0.0032(17) -0.024(2) -0.0074(17)
C4 0.061(3) 0.026(2) 0.064(3) -0.0111(19) -0.040(2) 0.0025(19)
C5 0.049(2) 0.0275(19) 0.056(2) -0.0213(18) -0.027(2) 0.0101(17)
C6 0.037(2) 0.0290(18) 0.0358(19) -0.0142(15) -0.0213(17) 0.0099(15)
C7 0.041(2) 0.0269(18) 0.0328(19) -0.0145(15) -0.0222(17) 0.0127(15)
C8 0.053(3) 0.037(2) 0.040(2) -0.0225(18) -0.023(2) 0.0200(19)
C9 0.048(3) 0.059(3) 0.029(2) -0.0201(19) -0.0112(19) 0.017(2)
C10 0.040(2) 0.050(2) 0.0298(19) -0.0150(18) -0.0090(17) 0.0092(19)
C11 0.034(2) 0.034(2) 0.0310(18) -0.0112(16) -0.0091(16) 0.0009(16)
C12 0.033(2) 0.0295(19) 0.039(2) -0.0174(16) -0.0066(17) -0.0022(15)
C13 0.037(2) 0.036(2) 0.035(2) -0.0157(17) -0.0008(17) -0.0075(17)
C14 0.069(3) 0.056(3) 0.042(2) -0.023(2) -0.008(2) -0.019(2)
C15 0.031(2) 0.062(3) 0.074(3) -0.050(3) 0.002(2) -0.011(2)
C16 0.038(2) 0.032(2) 0.037(2) -0.0211(16) -0.0025(17) 0.0035(16)
C18 0.069(3) 0.029(2) 0.057(3) -0.021(2) 0.013(2) -0.002(2)
C19 0.043(3) 0.071(3) 0.070(3) -0.051(3) 0.008(2) -0.012(2)
C20 0.0202(16) 0.0244(16) 0.0211(15) -0.0065(13) -0.0039(13) 0.0004(13)
C21 0.0284(19) 0.0265(17) 0.0335(19) -0.0143(15) -0.0057(15) -0.0001(14)
C22 0.039(2) 0.034(2) 0.0336(19) -0.0187(16) -0.0045(17) 0.0019(17)
C23 0.0255(19) 0.045(2) 0.040(2) -0.0211(18) 0.0036(16) 0.0035(17)
C24 0.0209(17) 0.040(2) 0.038(2) -0.0157(16) -0.0032(15) -0.0018(15)
C25 0.0235(17) 0.0222(16) 0.0254(16) -0.0076(13) -0.0058(14) 0.0050(13)
C26 0.0221(16) 0.0238(16) 0.0218(15) -0.0056(13) -0.0080(13) 0.0028(13)
C27 0.0256(18) 0.0326(19) 0.0312(18) -0.0071(15) -0.0076(15) -0.0015(15)
C28 0.034(2) 0.0280(18) 0.042(2) -0.0104(16) -0.0177(17) -0.0046(15)
C29 0.040(2) 0.0283(18) 0.035(2) -0.0147(15) -0.0151(17) 0.0015(16)
C30 0.0269(18) 0.0286(17) 0.0271(17) -0.0141(14) -0.0059(14) 0.0017(14)
C31 0.0214(17) 0.0307(18) 0.0285(17) -0.0144(14) -0.0008(14) -0.0024(14)
C33 0.045(2) 0.036(2) 0.037(2) -0.0175(17) 0.0037(18) -0.0120(18)
C34 0.032(2) 0.049(2) 0.049(2) -0.026(2) -0.0009(18) -0.0112(18)
C35 0.0214(17) 0.0215(17) 0.0342(19) -0.0096(14) -0.0040(15) -0.0020(13)
C36 0.034(2) 0.0284(18) 0.0308(18) -0.0098(15) -0.0022(16) 0.0038(15)
C37 0.044(2) 0.042(2) 0.044(2) -0.022(2) 0.014(2) -0.005(2)
C38 0.029(2) 0.038(2) 0.071(3) -0.030(2) 0.009(2) 0.0014(17)
N1 0.0366(17) 0.0316(16) 0.0315(16) -0.0141(13) -0.0137(14) 0.0076(13)
N2 0.0238(15) 0.0277(15) 0.0242(14) -0.0089(11) -0.0064(12) 0.0001(12)
S1 0.0495(7) 0.0447(6) 0.0597(7) -0.0292(5) -0.0148(6) 0.0118(5)
S2A 0.0511(11) 0.0389(10) 0.0439(11) -0.0163(8) -0.0179(9) 0.0018(8)
C17A 0.045(4) 0.039(4) 0.030(4) -0.012(3) -0.019(3) 0.011(3)
S2B 0.0511(11) 0.0389(10) 0.0439(11) -0.0163(8) -0.0179(9) 0.0018(8)
C17B 0.045(4) 0.039(4) 0.030(4) -0.012(3) -0.019(3) 0.011(3)
S3A 0.0336(7) 0.0333(9) 0.0616(9) -0.0184(7) -0.0192(6) -0.0010(5)
C32A 0.031(3) 0.032(3) 0.030(3) -0.014(2) -0.004(2) 0.003(2)
S3B 0.0336(7) 0.0333(9) 0.0616(9) -0.0184(7) -0.0192(6) -0.0010(5)
C32B 0.031(3) 0.032(3) 0.030(3) -0.014(2) -0.004(2) 0.003(2)
S4 0.0360(6) 0.0570(7) 0.0477(6) -0.0180(5) -0.0094(5) 0.0192(5)
Au1 0.03115(8) 0.02286(7) 0.02848(7) -0.01200(6) -0.00877(6) 0.00414(6)
Au2 0.01872(6) 0.02278(7) 0.02424(7) -0.01074(5) -0.00363(5) 0.00074(5)

loop_
_atom_type_symbol
_atom_type_description
_atom_type_scat_dispersion_real
_atom_type_scat_dispersion_imag
_atom_type_scat_source
C C 0.0033 0.0016 'International Tables Vol C Tables 4.2.6.8 and 6.1.1.4'
H H 0.0000 0.0000 'International Tables Vol C Tables 4.2.6.8 and 6.1.1.4'
N N 0.0061 0.0033 'International Tables Vol C Tables 4.2.6.8 and 6.1.1.4'
S S 0.1246 0.1234 'International Tables Vol C Tables 4.2.6.8 and 6.1.1.4'
Au Au -2.0133 8.8022 'International Tables Vol C Tables 4.2.6.8 and 6.1.1.4'

loop_
_geom_angle_atom_site_label_1
_geom_angle_atom_site_label_2
_geom_angle_atom_site_label_3
_geom_angle
_geom_angle_site_symmetry_1
_geom_angle_site_symmetry_3
_geom_angle_publ_flag
C2 C1 C6 119.2(3) . . ?
C2 C1 Au1 128.4(3) . . ?
C6 C1 Au1 112.4(3) . . ?
C1 C2 C3 121.4(4) . . ?
C1 C2 H2 119.3 . . ?
C3 C2 H2 119.3 . . ?
C4 C3 C2 119.1(4) . . ?
C4 C3 H3 120.5 . . ?
C2 C3 H3 120.5 . . ?
C3 C4 C5 120.7(4) . . ?
C3 C4 H4 119.7 . . ?
C5 C4 H4 119.7 . . ?
C4 C5 C6 120.0(4) . . ?
C4 C5 H5 120.0 . . ?
C6 C5 H5 120.0 . . ?
C5 C6 C1 119.7(4) . . ?
C5 C6 C7 123.0(3) . . ?
C1 C6 C7 117.3(3) . . ?
N1 C7 C8 118.4(4) . . ?
N1 C7 C6 116.0(3) . . ?
C8 C7 C6 125.5(3) . . ?
C9 C8 C7 120.0(4) . . ?
C9 C8 H8 120.0 . . ?
C7 C8 H8 120.0 . . ?
C8 C9 C10 120.0(4) . . ?
C8 C9 H9 120.0 . . ?
C10 C9 H9 120.0 . . ?
C11 C10 C9 119.2(4) . . ?
C11 C10 H10 120.4 . . ?
C9 C10 H10 120.4 . . ?
N1 C11 C10 121.7(3) . . ?
N1 C11 H11 119.2 . . ?
C10 C11 H11 119.2 . . ?
C13 C12 S1 110.5(3) . . ?
C13 C12 Au1 128.7(3) . . ?
S1 C12 Au1 120.8(2) . . ?
C12 C13 C14 111.1(4) . . ?
C12 C13 H13 124.4 . . ?
C14 C13 H13 124.4 . . ?
C15 C14 C13 114.3(4) . . ?
C15 C14 H14 122.8 . . ?
C13 C14 H14 122.8 . . ?
C14 C15 S1 110.7(3) . . ?
C14 C15 H15 124.7 . . ?
S1 C15 H15 124.7 . . ?
C17A C16 C17B 94.2(8) . . ?
C17B C16 S2B 104.4(8) . . ?
C17A C16 S2A 104.6(4) . . ?
S2B C16 S2A 114.8(3) . . ?
C17A C16 Au1 134.6(4) . . ?
C17B C16 Au1 131.2(7) . . ?
S2B C16 Au1 124.3(2) . . ?
S2A C16 Au1 120.87(18) . . ?
C19 C18 C17A 108.7(5) . . ?
C19 C18 S2B 119.6(4) . . ?
C19 C18 H18 125.6 . . ?
C17A C18 H18 125.6 . . ?
S2B C18 H18 114.7 . . ?
C18 C19 C17B 103.1(7) . . ?
C18 C19 S2A 114.5(4) . . ?
C18 C19 H19 122.8 . . ?
C17B C19 H19 134.1 . . ?
S2A C19 H19 122.8 . . ?
C21 C20 C25 118.0(3) . . ?
C21 C20 Au2 128.9(2) . . ?
C25 C20 Au2 113.0(2) . . ?
C22 C21 C20 120.9(3) . . ?
C22 C21 H21 119.6 . . ?
C20 C21 H21 119.6 . . ?
C23 C22 C21 120.6(3) . . ?
C23 C22 H22 119.7 . . ?
C21 C22 H22 119.7 . . ?
C22 C23 C24 119.7(3) . . ?
C22 C23 H23 120.2 . . ?
C24 C23 H23 120.2 . . ?
C23 C24 C25 120.1(3) . . ?
C23 C24 H24 119.9 . . ?
C25 C24 H24 119.9 . . ?
C24 C25 C20 120.7(3) . . ?
C24 C25 C26 122.5(3) . . ?
C20 C25 C26 116.8(3) . . ?
N2 C26 C27 119.4(3) . . ?
N2 C26 C25 115.0(3) . . ?
C27 C26 C25 125.6(3) . . ?
C28 C27 C26 119.7(3) . . ?
C28 C27 H27 120.1 . . ?
C26 C27 H27 120.1 . . ?
C29 C28 C27 120.0(3) . . ?
C29 C28 H28 120.0 . . ?
C27 C28 H28 120.0 . . ?
C30 C29 C28 118.9(3) . . ?
C30 C29 H29 120.6 . . ?
C28 C29 H29 120.6 . . ?
N2 C30 C29 121.7(3) . . ?
N2 C30 H30 119.2 . . ?
C29 C30 H30 119.2 . . ?
C32B C31 C32A 98.8(11) . . ?
C32B C31 S3B 109.6(12) . . ?
C32A C31 S3A 108.7(3) . . ?
S3B C31 S3A 119.4(3) . . ?
C32B C31 Au2 131.3(11) . . ?
C32A C31 Au2 129.8(3) . . ?
S3B C31 Au2 119.1(3) . . ?
S3A C31 Au2 121.47(17) . . ?
C34 C33 C32A 110.5(4) . . ?
C34 C33 S3B 123.7(4) . . ?
C34 C33 H33 124.7 . . ?
C32A C33 H33 124.7 . . ?
S3B C33 H33 111.5 . . ?
C33 C34 C32B 101.0(6) . . ?
C33 C34 S3A 114.3(3) . . ?
C33 C34 H34 122.8 . . ?
C32B C34 H34 136.2 . . ?
S3A C34 H34 122.8 . . ?
C36 C35 S4 108.6(3) . . ?
C36 C35 Au2 128.1(2) . . ?
S4 C35 Au2 123.21(18) . . ?
C35 C36 C37 112.8(3) . . ?
C35 C36 H36 123.6 . . ?
C37 C36 H36 123.6 . . ?
C38 C37 C36 113.9(4) . . ?
C38 C37 H37 123.1 . . ?
C36 C37 H37 123.1 . . ?
C37 C38 S4 110.3(3) . . ?
C37 C38 H38 124.8 . . ?
S4 C38 H38 124.8 . . ?
C11 N1 C7 120.6(3) . . ?
C11 N1 Au1 126.0(2) . . ?
C7 N1 Au1 113.4(2) . . ?
C26 N2 C30 120.3(3) . . ?
C26 N2 Au2 114.6(2) . . ?
C30 N2 Au2 125.0(2) . . ?
C15 S1 C12 93.4(2) . . ?
C19 S2A C16 95.6(2) . . ?
C18 C17A C16 116.6(7) . . ?
C18 C17A H17A 121.7 . . ?
C16 C17A H17A 121.7 . . ?
C18 S2B C16 95.5(3) . . ?
C19 C17B C16 117.3(13) . . ?
C19 C17B H17B 121.3 . . ?
C16 C17B H17B 121.3 . . ?
C34 S3A C31 92.64(19) . . ?
C31 C32A C33 113.8(5) . . ?
C31 C32A H32A 123.1 . . ?
C33 C32A H32A 123.1 . . ?
C33 S3B C31 89.9(3) . . ?
C31 C32B C34 115.9(16) . . ?
C31 C32B H32B 122.1 . . ?
C34 C32B H32B 122.1 . . ?
C38 S4 C35 94.34(19) . . ?
C12 Au1 C16 88.99(13) . . ?
C12 Au1 C1 94.62(13) . . ?
C16 Au1 C1 174.79(12) . . ?
C12 Au1 N1 175.44(12) . . ?
C16 Au1 N1 95.57(12) . . ?
C1 Au1 N1 80.83(13) . . ?
C31 Au2 C20 94.52(12) . . ?
C31 Au2 C35 88.57(12) . . ?
C20 Au2 C35 176.80(11) . . ?
C31 Au2 N2 175.01(11) . . ?
C20 Au2 N2 80.52(11) . . ?
C35 Au2 N2 96.39(11) . . ?

loop_
_geom_bond_atom_site_label_1
_geom_bond_atom_site_label_2
_geom_bond_distance
_geom_bond_site_symmetry_2
_geom_bond_publ_flag
C1 C2 1.374(5) . ?
C1 C6 1.406(5) . ?
C1 Au1 2.068(3) . ?
C2 C3 1.401(5) . ?
C2 H2 0.9300 . ?
C3 C4 1.379(6) . ?
C3 H3 0.9300 . ?
C4 C5 1.390(6) . ?
C4 H4 0.9300 . ?
C5 C6 1.397(5) . ?
C5 H5 0.9300 . ?
C6 C7 1.453(5) . ?
C7 N1 1.372(4) . ?
C7 C8 1.406(5) . ?
C8 C9 1.374(6) . ?
C8 H8 0.9300 . ?
C9 C10 1.375(5) . ?
C9 H9 0.9300 . ?
C10 C11 1.367(5) . ?
C10 H10 0.9300 . ?
C11 N1 1.347(4) . ?
C11 H11 0.9300 . ?
C12 C13 1.387(5) . ?
C12 S1 1.722(4) . ?
C12 Au1 2.011(4) . ?
C13 C14 1.436(6) . ?
C13 H13 0.9300 . ?
C14 C15 1.353(6) . ?
C14 H14 0.9300 . ?
C15 S1 1.704(4) . ?
C15 H15 0.9300 . ?
C16 C17A 1.436(10) . ?
C16 C17B 1.437(11) . ?
C16 S2B 1.648(5) . ?
C16 S2A 1.670(4) . ?
C16 Au1 2.057(3) . ?
C18 C19 1.342(6) . ?
C18 C17A 1.367(10) . ?
C18 S2B 1.573(7) . ?
C18 H18 0.9300 . ?
C19 C17B 1.421(16) . ?
C19 S2A 1.625(5) . ?
C19 H19 0.9300 . ?
C20 C21 1.394(4) . ?
C20 C25 1.406(4) . ?
C20 Au2 2.051(3) . ?
C21 C22 1.387(5) . ?
C21 H21 0.9300 . ?
C22 C23 1.381(5) . ?
C22 H22 0.9300 . ?
C23 C24 1.385(5) . ?
C23 H23 0.9300 . ?
C24 C25 1.393(4) . ?
C24 H24 0.9300 . ?
C25 C26 1.468(4) . ?
C26 N2 1.355(4) . ?
C26 C27 1.396(4) . ?
C27 C28 1.381(5) . ?
C27 H27 0.9300 . ?
C28 C29 1.372(5) . ?
C28 H28 0.9300 . ?
C29 C30 1.370(4) . ?
C29 H29 0.9300 . ?
C30 N2 1.357(4) . ?
C30 H30 0.9300 . ?
C31 C32B 1.392(8) . ?
C31 C32A 1.394(7) . ?
C31 S3B 1.695(5) . ?
C31 S3A 1.708(3) . ?
C31 Au2 2.004(3) . ?
C33 C34 1.325(6) . ?
C33 C32A 1.426(7) . ?
C33 S3B 1.649(8) . ?
C33 H33 0.9300 . ?
C34 C32B 1.50(2) . ?
C34 S3A 1.685(4) . ?
C34 H34 0.9300 . ?
C35 C36 1.397(4) . ?
C35 S4 1.709(3) . ?
C35 Au2 2.067(3) . ?
C36 C37 1.406(5) . ?
C36 H36 0.9300 . ?
C37 C38 1.355(6) . ?
C37 H37 0.9300 . ?
C38 S4 1.694(4) . ?
C38 H38 0.9300 . ?
N1 Au1 2.098(3) . ?
N2 Au2 2.090(3) . ?
C17A H17A 0.9300 . ?
C17B H17B 0.9300 . ?
C32A H32A 0.9300 . ?
C32B H32B 0.9300 . ?
